data_7208705
loop_
_publ_author_name
'Cheng, P.-C.'
'Tseng, F.-S.'
'Yeh, C.-T.'
'Chang, T.-G.'
'Kao, C.-C.'
'Lin, C.-H.'
'Liu, W.-R.'
'Chen, J.-S.'
'Zima, V.'

_publ_section_title
;
 Synthesis, structures, and properties of alkali and alkaline earth
 coordination polymers based on V-shaped ligand
;
_journal_issue 20
_journal_name_full CrystEngComm
_journal_page_first 6812
_journal_paper_doi 10.1039/c2ce25589h
_journal_volume 14
_journal_year 2012
_chemical_formula_moiety 'C14 H10 Ca O6'
_chemical_formula_sum 'C14 H10 Ca O6'
_chemical_formula_weight 314.30
_chemical_name_systematic
;
?
;
_space_group_IT_number 14
_symmetry_cell_setting monoclinic
_symmetry_space_group_name_Hall '-P 2yn'
_symmetry_space_group_name_H-M 'P 1 21/n 1'
_atom_sites_solution_hydrogens geom
_atom_sites_solution_primary direct
_atom_sites_solution_secondary difmap
_audit_creation_method SHELXL-97
_cell_angle_alpha 90.00
_cell_angle_beta 95.5170(10)
_cell_angle_gamma 90.00
_cell_formula_units_Z 4
_cell_length_a 5.63300(10)
_cell_length_b 28.9079(5)
_cell_length_c 7.85160(10)
_cell_measurement_reflns_used 7447
_cell_measurement_temperature 295(2)
_cell_measurement_theta_max 28.286
_cell_measurement_theta_min 2.700
_cell_volume 1272.62(4)
_computing_cell_refinement 'SAINT V7.68A (Bruker AXS, 2009)'
_computing_data_collection 'APEX2 (Bruker, 2009)'
_computing_data_reduction 'SAINT V7.68A (Bruker AXS, 2009)'
_computing_molecular_graphics 'SHELXTL (Sheldrick, 2008)'
_computing_publication_material SHELXTL
_computing_structure_refinement 'SHELXL-97 (Sheldrick, 2008)'
_computing_structure_solution 'SHELXS-97 (Sheldrick, 2008)'
_diffrn_ambient_temperature 295(2)
_diffrn_detector_area_resol_mean 8.3333
_diffrn_measured_fraction_theta_full 0.999
_diffrn_measured_fraction_theta_max 0.999
_diffrn_measurement_device_type 'Bruker APEX-II CCD'
_diffrn_measurement_method '\f and \w scans'
_diffrn_radiation_monochromator graphite
_diffrn_radiation_source 'fine-focus sealed tube'
_diffrn_radiation_type MoK\a
_diffrn_radiation_wavelength 0.71073
_diffrn_reflns_av_R_equivalents 0.0164
_diffrn_reflns_av_sigmaI/netI 0.0151
_diffrn_reflns_limit_h_max 7
_diffrn_reflns_limit_h_min -7
_diffrn_reflns_limit_k_max 37
_diffrn_reflns_limit_k_min -38
_diffrn_reflns_limit_l_max 10
_diffrn_reflns_limit_l_min -10
_diffrn_reflns_number 12286
_diffrn_reflns_theta_full 28.29
_diffrn_reflns_theta_max 28.29
_diffrn_reflns_theta_min 2.70
_exptl_absorpt_coefficient_mu 0.519
_exptl_absorpt_correction_T_max 0.9123
_exptl_absorpt_correction_T_min 0.8598
_exptl_absorpt_correction_type multi-scan
_exptl_absorpt_process_details 'SADABS V2008/1 (Bruker AXS, 2008)'
_exptl_crystal_colour colourless
_exptl_crystal_density_diffrn 1.640
_exptl_crystal_density_meas ?
_exptl_crystal_density_method 'not measured'
_exptl_crystal_description columnar
_exptl_crystal_F_000 648
_exptl_crystal_size_max 0.30
_exptl_crystal_size_mid 0.20
_exptl_crystal_size_min 0.18
_refine_diff_density_max 0.333
_refine_diff_density_min -0.212
_refine_diff_density_rms 0.044
_refine_ls_extinction_method none
_refine_ls_goodness_of_fit_ref 1.044
_refine_ls_hydrogen_treatment constr
_refine_ls_matrix_type full
_refine_ls_number_parameters 190
_refine_ls_number_reflns 3173
_refine_ls_number_restraints 0
_refine_ls_restrained_S_all 1.044
_refine_ls_R_factor_all 0.0288
_refine_ls_R_factor_gt 0.0258
_refine_ls_shift/su_max 0.000
_refine_ls_shift/su_mean 0.000
_refine_ls_structure_factor_coef Fsqd
_refine_ls_weighting_details 'calc w=1/[\s^2^(Fo^2^)+(0.0372P)^2^+0.4433P] where P=(Fo^2^+2Fc^2^)/3'
_refine_ls_weighting_scheme calc
_refine_ls_wR_factor_gt 0.0709
_refine_ls_wR_factor_ref 0.0731
_reflns_number_gt 2892
_reflns_number_total 3173
_reflns_threshold_expression >2sigma(I)
_cod_data_source_file c2ce25589h.txt
_cod_data_source_block 7
_cod_depositor_comments
;
The following automatic conversions were performed:

'_exptl_crystal_density_meas' value 'not measured' was changed to '?'
- the value is perceived as not measured.

Automatic conversion script
Id: cif_fix_values 3008 2015-01-20 13:52:24Z robertas 
;
_cod_original_sg_symbol_H-M 'P 21/n'
_cod_database_code 7208705

loop_
_symmetry_equiv_pos_as_xyz
'x, y, z'
'-x+1/2, y+1/2, -z+1/2'
'-x, -y, -z'
'x-1/2, -y-1/2, z-1/2'

loop_
_atom_site_label
_atom_site_type_symbol
_atom_site_fract_x
_atom_site_fract_y
_atom_site_fract_z
_atom_site_U_iso_or_equiv
_atom_site_adp_type
_atom_site_occupancy
_atom_site_symmetry_multiplicity
_atom_site_calc_flag
_atom_site_refinement_flags
Ca1 Ca 0.11757(4) 0.013677(8) 0.29837(3) 0.01927(8) Uani 1 1 d .
O1 O -0.02142(16) 0.06404(3) 0.07716(11) 0.02764(19) Uani 1 1 d .
O2 O -0.19273(14) 0.03549(3) 0.45986(11) 0.02222(17) Uani 1 1 d .
O3 O -0.13088(15) -0.04572(3) 0.16559(12) 0.02664(19) Uani 1 1 d .
O4 O 0.43675(16) 0.06005(3) 0.38868(15) 0.0359(2) Uani 1 1 d .
O5 O 0.01488(17) 0.24927(3) 0.43103(16) 0.0384(3) Uani 1 1 d .
C1 C 0.09625(19) 0.07375(4) -0.04728(15) 0.0216(2) Uani 1 1 d .
C2 C 0.2002(2) 0.12136(4) -0.05437(15) 0.0222(2) Uani 1 1 d .
C3 C 0.1030(2) 0.15790(4) 0.03078(16) 0.0262(2) Uani 1 1 d .
H3A H -0.0260 0.1525 0.0937 0.031 Uiso 1 1 calc R
C4 C 0.1957(2) 0.20224(4) 0.02331(18) 0.0297(3) Uani 1 1 d .
H4A H 0.1267 0.2267 0.0773 0.036 Uiso 1 1 calc R
C5 C 0.3934(2) 0.20935(4) -0.06626(17) 0.0269(3) Uani 1 1 d .
C6 C 0.4953(2) 0.17332(4) -0.14949(17) 0.0279(3) Uani 1 1 d .
H6A H 0.6296 0.1784 -0.2071 0.034 Uiso 1 1 calc R
C7 C 0.3957(2) 0.12969(4) -0.14632(17) 0.0263(2) Uani 1 1 d .
H7A H 0.4596 0.1057 -0.2060 0.032 Uiso 1 1 calc R
C8 C -0.0965(2) 0.20672(4) 0.43681(17) 0.0261(2) Uani 1 1 d .
C9 C 0.0451(2) 0.17225(4) 0.51335(18) 0.0296(3) Uani 1 1 d .
H9A H 0.1950 0.1794 0.5670 0.035 Uiso 1 1 calc R
C10 C -0.0358(2) 0.12709(4) 0.51032(17) 0.0264(3) Uani 1 1 d .
H10A H 0.0611 0.1038 0.5604 0.032 Uiso 1 1 calc R
C11 C -0.26140(19) 0.11634(4) 0.43279(15) 0.0212(2) Uani 1 1 d .
C12 C -0.4031(2) 0.15176(4) 0.35859(18) 0.0276(3) Uani 1 1 d .
H12A H -0.5551 0.1449 0.3078 0.033 Uiso 1 1 calc R
C13 C -0.3223(2) 0.19708(4) 0.35886(19) 0.0311(3) Uani 1 1 d .
H13A H -0.4175 0.2205 0.3078 0.037 Uiso 1 1 calc R
C14 C -0.3484(2) 0.06737(4) 0.42611(15) 0.0207(2) Uani 1 1 d .
O1W O 0.38535(17) -0.02350(4) 0.14353(15) 0.0397(3) Uani 1 1 d .
H1 H 0.5204 -0.0273 0.1500 0.060 Uiso 1 1 d R
H2 H 0.3221 -0.0371 0.0555 0.060 Uiso 1 1 d R

loop_
_atom_site_aniso_label
_atom_site_aniso_U_11
_atom_site_aniso_U_22
_atom_site_aniso_U_33
_atom_site_aniso_U_23
_atom_site_aniso_U_13
_atom_site_aniso_U_12
Ca1 0.01796(11) 0.01683(12) 0.02322(13) 0.00141(8) 0.00293(8) -0.00005(7)
O1 0.0322(4) 0.0225(4) 0.0284(4) 0.0054(4) 0.0040(4) -0.0010(3)
O2 0.0240(4) 0.0165(4) 0.0266(4) 0.0026(3) 0.0042(3) 0.0033(3)
O3 0.0251(4) 0.0193(4) 0.0357(5) -0.0057(4) 0.0039(3) -0.0029(3)
O4 0.0218(4) 0.0233(5) 0.0610(7) -0.0004(4) -0.0046(4) -0.0032(3)
O5 0.0282(5) 0.0140(4) 0.0727(7) 0.0011(4) 0.0034(5) 0.0006(3)
C1 0.0201(5) 0.0176(5) 0.0261(6) 0.0024(4) -0.0019(4) 0.0012(4)
C2 0.0260(5) 0.0162(5) 0.0237(5) 0.0011(4) -0.0012(4) -0.0005(4)
C3 0.0286(6) 0.0207(6) 0.0295(6) 0.0000(5) 0.0036(5) 0.0006(4)
C4 0.0339(6) 0.0185(6) 0.0368(7) -0.0041(5) 0.0036(5) 0.0030(5)
C5 0.0285(6) 0.0141(5) 0.0369(7) 0.0021(5) -0.0033(5) -0.0014(4)
C6 0.0265(5) 0.0201(6) 0.0375(7) 0.0019(5) 0.0046(5) -0.0010(4)
C7 0.0289(6) 0.0178(5) 0.0325(6) -0.0012(5) 0.0047(5) 0.0007(4)
C8 0.0278(6) 0.0142(5) 0.0363(7) -0.0017(5) 0.0029(5) 0.0001(4)
C9 0.0240(5) 0.0202(6) 0.0428(7) -0.0013(5) -0.0058(5) -0.0008(4)
C10 0.0243(5) 0.0178(5) 0.0356(6) 0.0018(5) -0.0052(5) 0.0021(4)
C11 0.0212(5) 0.0161(5) 0.0261(6) -0.0012(4) 0.0015(4) 0.0015(4)
C12 0.0226(5) 0.0202(6) 0.0383(7) -0.0006(5) -0.0060(5) 0.0027(4)
C13 0.0304(6) 0.0179(6) 0.0429(7) 0.0028(5) -0.0071(5) 0.0049(5)
C14 0.0212(5) 0.0178(5) 0.0233(5) -0.0005(4) 0.0022(4) 0.0005(4)
O1W 0.0222(4) 0.0500(6) 0.0476(6) -0.0154(5) 0.0059(4) 0.0053(4)

loop_
_atom_type_symbol
_atom_type_description
_atom_type_scat_dispersion_real
_atom_type_scat_dispersion_imag
_atom_type_scat_source
C C 0.0033 0.0016 'International Tables Vol C Tables 4.2.6.8 and 6.1.1.4'
H H 0.0000 0.0000 'International Tables Vol C Tables 4.2.6.8 and 6.1.1.4'
O O 0.0106 0.0060 'International Tables Vol C Tables 4.2.6.8 and 6.1.1.4'
Ca Ca 0.2262 0.3064 'International Tables Vol C Tables 4.2.6.8 and 6.1.1.4'

loop_
_geom_angle_atom_site_label_1
_geom_angle_atom_site_label_2
_geom_angle_atom_site_label_3
_geom_angle
_geom_angle_site_symmetry_1
_geom_angle_site_symmetry_3
O1W Ca1 O4 84.38(4) . .
O1W Ca1 O2 167.43(4) . .
O4 Ca1 O2 106.15(3) . .
O1W Ca1 O1 95.06(4) . .
O4 Ca1 O1 93.55(4) . .
O2 Ca1 O1 91.17(3) . .
O1W Ca1 O2 93.86(4) . 3_556
O4 Ca1 O2 91.63(3) . 3_556
O2 Ca1 O2 79.25(3) . 3_556
O1 Ca1 O2 170.08(3) . 3_556
O1W Ca1 O3 79.60(3) . .
O4 Ca1 O3 163.94(3) . .
O2 Ca1 O3 89.62(3) . .
O1 Ca1 O3 89.03(3) . .
O2 Ca1 O3 88.32(3) 3_556 .
O1W Ca1 C1 77.22(4) . .
O4 Ca1 C1 84.84(3) . .
O2 Ca1 C1 110.02(3) . .
O1 Ca1 C1 19.19(3) . .
O2 Ca1 C1 170.67(3) 3_556 .
O3 Ca1 C1 92.70(3) . .
O1W Ca1 Ca1 132.30(3) . 3_556
O4 Ca1 Ca1 101.41(3) . 3_556
O2 Ca1 Ca1 39.97(2) . 3_556
O1 Ca1 Ca1 131.09(2) . 3_556
O2 Ca1 Ca1 39.282(19) 3_556 3_556
O3 Ca1 Ca1 88.66(2) . 3_556
C1 Ca1 Ca1 149.98(2) . 3_556
O1W Ca1 H2 16.3 . .
O4 Ca1 H2 99.1 . .
O2 Ca1 H2 154.8 . .
O1 Ca1 H2 87.1 . .
O2 Ca1 H2 100.4 3_556 .
O3 Ca1 H2 65.2 . .
C1 Ca1 H2 71.7 . .
Ca1 Ca1 H2 134.5 3_556 .
C1 O1 Ca1 123.26(8) . .
C14 O2 Ca1 127.79(7) . .
C14 O2 Ca1 131.35(7) . 3_556
Ca1 O2 Ca1 100.75(3) . 3_556
C1 O3 Ca1 131.07(7) 3 .
C14 O4 Ca1 153.11(9) 1_655 .
C5 O5 C8 122.92(10) 4_566 .
O3 C1 O1 123.79(11) 3 .
O3 C1 C2 118.27(10) 3 .
O1 C1 C2 117.94(10) . .
O3 C1 Ca1 106.18(7) 3 .
O1 C1 Ca1 37.54(6) . .
C2 C1 Ca1 122.99(7) . .
C3 C2 C7 119.01(11) . .
C3 C2 C1 120.42(11) . .
C7 C2 C1 120.57(11) . .
C4 C3 C2 120.95(11) . .
C4 C3 H3A 119.5 . .
C2 C3 H3A 119.5 . .
C3 C4 C5 118.80(11) . .
C3 C4 H4A 120.6 . .
C5 C4 H4A 120.6 . .
O5 C5 C6 114.65(11) 4_665 .
O5 C5 C4 124.03(12) 4_665 .
C6 C5 C4 121.13(11) . .
C7 C6 C5 119.44(11) . .
C7 C6 H6A 120.3 . .
C5 C6 H6A 120.3 . .
C6 C7 C2 120.61(11) . .
C6 C7 H7A 119.7 . .
C2 C7 H7A 119.7 . .
C9 C8 O5 114.35(11) . .
C9 C8 C13 121.01(11) . .
O5 C8 C13 124.35(11) . .
C8 C9 C10 119.99(11) . .
C8 C9 H9A 120.0 . .
C10 C9 H9A 120.0 . .
C9 C10 C11 120.30(11) . .
C9 C10 H10A 119.9 . .
C11 C10 H10A 119.9 . .
C10 C11 C12 118.85(11) . .
C10 C11 C14 120.59(10) . .
C12 C11 C14 120.55(10) . .
C13 C12 C11 121.29(11) . .
C13 C12 H12A 119.4 . .
C11 C12 H12A 119.4 . .
C8 C13 C12 118.56(11) . .
C8 C13 H13A 120.7 . .
C12 C13 H13A 120.7 . .
O4 C14 O2 124.11(11) 1_455 .
O4 C14 C11 118.69(10) 1_455 .
O2 C14 C11 117.21(10) . .
Ca1 O1W H1 137.1 . .
Ca1 O1W H2 113.9 . .
H1 O1W H2 109.1 . .

loop_
_geom_bond_atom_site_label_1
_geom_bond_atom_site_label_2
_geom_bond_distance
_geom_bond_site_symmetry_2
Ca1 O1W 2.2937(10) .
Ca1 O4 2.2994(9) .
Ca1 O2 2.3424(8) .
Ca1 O1 2.3425(9) .
Ca1 O2 2.3766(8) 3_556
Ca1 O3 2.3902(9) .
O1 C1 1.2639(15) .
O2 C14 1.2823(14) .
O2 Ca1 2.3765(8) 3_556
O3 C1 1.2620(15) 3
O4 C14 1.2358(14) 1_655
O5 C5 1.3791(14) 4_566
O5 C8 1.3833(14) .
C1 O3 1.2619(15) 3
C1 C2 1.4988(16) .
C2 C3 1.3902(17) .
C2 C7 1.3945(17) .
C3 C4 1.3875(17) .
C3 H3A 0.9300 .
C4 C5 1.3885(18) .
C4 H4A 0.9300 .
C5 O5 1.3792(14) 4_665
C5 C6 1.3832(18) .
C6 C7 1.3815(17) .
C6 H6A 0.9300 .
C7 H7A 0.9300 .
C8 C9 1.3777(17) .
C8 C13 1.3859(18) .
C9 C10 1.3820(17) .
C9 H9A 0.9300 .
C10 C11 1.3904(16) .
C10 H10A 0.9300 .
C11 C12 1.3913(16) .
C11 C14 1.4974(16) .
C12 C13 1.3868(17) .
C12 H12A 0.9300 .
C13 H13A 0.9300 .
C14 O4 1.2357(14) 1_455
O1W H1 0.7653 .
O1W H2 0.8437 .
